data_7008290
loop_
_publ_author_name
'Decken, Andreas'
'Ilyin, Evgeny G.'
'Brooke Jenkins, H. Donald'
'Nikiforov, Grigori B.'
'Passmore, Jack'

_publ_section_title
;
 Hexafluoroantimony(V) salts of the cationic Ti(IV) fluoride non
 metallocene complexes [TiF3(MeCN)3]+ and [TiF2L]2+ (L = 15-Crown-5 and
 18-Crown-6). Preparation, characterization and thermodynamic
 stability.
;
_journal_issue 18
_journal_name_full 'Dalton transactions (Cambridge, England : 2003)'
_journal_page_first 3039
_journal_page_last 3050
_journal_paper_doi 10.1039/b500993f
_journal_year 2005
_chemical_formula_sum 'C12 H24 F14 O6 Sb2 Ti'
_chemical_formula_weight 821.71
_chemical_name_systematic
;
?
;
_space_group_IT_number 2
_symmetry_cell_setting triclinic
_symmetry_space_group_name_Hall '-P 1'
_symmetry_space_group_name_H-M 'P -1'
_atom_sites_solution_hydrogens geom
_atom_sites_solution_primary direct
_atom_sites_solution_secondary difmap
_audit_creation_method SHELXL-97
_cell_angle_alpha 84.0980(10)
_cell_angle_beta 77.8200(10)
_cell_angle_gamma 67.2570(10)
_cell_formula_units_Z 2
_cell_length_a 10.0613(6)
_cell_length_b 10.3710(6)
_cell_length_c 12.4456(7)
_cell_measurement_reflns_used 6596
_cell_measurement_temperature 173(2)
_cell_measurement_theta_max 28.35
_cell_measurement_theta_min 2.23
_cell_volume 1170.39(12)
_computing_cell_refinement 'Bruker SMART'
_computing_data_collection 'Bruker SMART'
_computing_data_reduction 'Bruker SAINT'
_computing_molecular_graphics 'Bruker SHELXTL'
_computing_publication_material 'Bruker SHELXTL'
_computing_structure_refinement 'SHELXL-97 (Sheldrick, 1997)'
_computing_structure_solution 'SHELXS-97 (Sheldrick, 1990)'
_diffrn_ambient_temperature 173(2)
_diffrn_measured_fraction_theta_full 0.946
_diffrn_measured_fraction_theta_max 0.946
_diffrn_measurement_device_type 'CCD area detector'
_diffrn_measurement_method 'phi and omega scans'
_diffrn_radiation_monochromator graphite
_diffrn_radiation_source 'fine-focus sealed tube'
_diffrn_radiation_type MoK\a
_diffrn_radiation_wavelength 0.71073
_diffrn_reflns_av_R_equivalents 0.0177
_diffrn_reflns_av_sigmaI/netI 0.0249
_diffrn_reflns_limit_h_max 12
_diffrn_reflns_limit_h_min -13
_diffrn_reflns_limit_k_max 13
_diffrn_reflns_limit_k_min -13
_diffrn_reflns_limit_l_max 16
_diffrn_reflns_limit_l_min -15
_diffrn_reflns_number 8094
_diffrn_reflns_theta_full 27.50
_diffrn_reflns_theta_max 27.50
_diffrn_reflns_theta_min 1.67
_exptl_absorpt_coefficient_mu 2.763
_exptl_absorpt_correction_type none
_exptl_crystal_colour Colourless
_exptl_crystal_density_diffrn 2.332
_exptl_crystal_density_meas 0
_exptl_crystal_density_method 'not measured'
_exptl_crystal_description Irregular
_exptl_crystal_F_000 788
_exptl_crystal_size_max 0.375
_exptl_crystal_size_mid 0.30
_exptl_crystal_size_min 0.125
_refine_diff_density_max 0.941
_refine_diff_density_min -1.023
_refine_diff_density_rms 0.119
_refine_ls_extinction_method none
_refine_ls_goodness_of_fit_ref 1.104
_refine_ls_hydrogen_treatment mixed
_refine_ls_matrix_type full
_refine_ls_number_parameters 316
_refine_ls_number_reflns 5082
_refine_ls_number_restraints 0
_refine_ls_restrained_S_all 1.104
_refine_ls_R_factor_all 0.0280
_refine_ls_R_factor_gt 0.0263
_refine_ls_shift/su_max 0.001
_refine_ls_shift/su_mean 0.000
_refine_ls_structure_factor_coef Fsqd
_refine_ls_weighting_details 'calc w=1/[\s^2^(Fo^2^)+(0.0288P)^2^+2.6488P] where P=(Fo^2^+2Fc^2^)/3'
_refine_ls_weighting_scheme calc
_refine_ls_wR_factor_gt 0.0694
_refine_ls_wR_factor_ref 0.0701
_reflns_number_gt 4786
_reflns_number_total 5082
_reflns_threshold_expression >2sigma(I)
_cod_data_source_file b500993f.txt
_cod_data_source_block jp_3
_cod_depositor_comments
;
The following automatic conversions were performed:
'_symmetry_cell_setting' value 'Triclinic' changed to 'triclinic'
according to '/home/saulius/struct/CIF-dictionaries/cif_core.dic'
dictionary named 'cif_core.dic' version 2.4.1 from 2010-06-29.

Automatic conversion script
Id: cif_fix_enum 1527 2010-12-29 10:47:43Z saulius 
;
_cod_original_sg_symbol_H-M P-1
_cod_database_code 7008290

loop_
_symmetry_equiv_pos_as_xyz
'x, y, z'
'-x, -y, -z'

loop_
_atom_site_label
_atom_site_type_symbol
_atom_site_fract_x
_atom_site_fract_y
_atom_site_fract_z
_atom_site_U_iso_or_equiv
_atom_site_adp_type
_atom_site_occupancy
_atom_site_symmetry_multiplicity
_atom_site_calc_flag
_atom_site_refinement_flags
_atom_site_disorder_assembly
_atom_site_disorder_group
Ti Ti 1.02544(5) 0.91131(5) 0.24550(4) 0.01446(11) Uani 1 1 d . . .
F1 F 1.11738(19) 0.9315(2) 0.10839(14) 0.0228(4) Uani 1 1 d . . .
F2 F 0.93297(19) 0.89135(19) 0.38275(14) 0.0212(4) Uani 1 1 d . . .
O1 O 1.1101(2) 0.6932(2) 0.23755(18) 0.0190(4) Uani 1 1 d . . .
C2 C 1.0038(3) 0.6265(3) 0.2522(3) 0.0226(6) Uani 1 1 d . . .
H2A H 0.9469 0.6367 0.3283 0.027 Uiso 1 1 calc R . .
H2B H 1.0527 0.5258 0.2353 0.027 Uiso 1 1 calc R . .
C3 C 0.9076(4) 0.7039(3) 0.1718(3) 0.0239(6) Uani 1 1 d . . .
H3A H 0.9582 0.6763 0.0955 0.029 Uiso 1 1 calc R . .
H3B H 0.8153 0.6864 0.1873 0.029 Uiso 1 1 calc R . .
O4 O 0.8790(2) 0.8502(2) 0.18810(18) 0.0205(4) Uani 1 1 d . . .
C5 C 0.7470(3) 0.9528(3) 0.1546(3) 0.0211(6) Uani 1 1 d . . .
H5A H 0.6664 0.9175 0.1689 0.025 Uiso 1 1 calc R . .
H5B H 0.7659 0.9790 0.0757 0.025 Uiso 1 1 calc R . .
C6 C 0.7124(3) 1.0738(3) 0.2262(3) 0.0220(6) Uani 1 1 d . . .
H6A H 0.6374 1.1591 0.2008 0.026 Uiso 1 1 calc R . .
H6B H 0.6761 1.0527 0.3036 0.026 Uiso 1 1 calc R . .
O7 O 0.8518(2) 1.0918(2) 0.21506(17) 0.0176(4) Uani 1 1 d . . .
C8 C 0.8635(4) 1.2111(3) 0.1436(3) 0.0222(6) Uani 1 1 d . . .
H8A H 0.8071 1.2245 0.0843 0.027 Uiso 1 1 calc R . .
H8B H 0.9675 1.1894 0.1089 0.027 Uiso 1 1 calc R . .
C9 C 0.8064(4) 1.3458(3) 0.2065(3) 0.0254(7) Uani 1 1 d . . .
H9A H 0.7684 1.4261 0.1561 0.030 Uiso 1 1 calc R . .
H9B H 0.7238 1.3460 0.2661 0.030 Uiso 1 1 calc R . .
O10 O 0.9162(3) 1.3630(3) 0.2529(2) 0.0280(5) Uani 1 1 d . . .
C11 C 0.9183(4) 1.3214(4) 0.3650(3) 0.0283(7) Uani 1 1 d . . .
H11B H 0.8260 1.3824 0.4104 0.034 Uiso 1 1 calc R . .
H11A H 1.0003 1.3362 0.3870 0.034 Uiso 1 1 calc R . .
C12 C 0.9351(3) 1.1712(3) 0.3897(3) 0.0208(6) Uani 1 1 d . . .
H12A H 0.9565 1.1445 0.4647 0.025 Uiso 1 1 calc R . .
H12B H 0.8419 1.1609 0.3875 0.025 Uiso 1 1 calc R . .
O13 O 1.0538(2) 1.0775(2) 0.31001(17) 0.0181(4) Uani 1 1 d . . .
C14 C 1.1981(3) 1.0619(3) 0.3290(3) 0.0223(6) Uani 1 1 d . . .
H14A H 1.2034 1.0437 0.4079 0.027 Uiso 1 1 calc R . .
H14B H 1.2188 1.1472 0.3045 0.027 Uiso 1 1 calc R . .
C15 C 1.3039(3) 0.9400(3) 0.2625(3) 0.0233(6) Uani 1 1 d . . .
H15A H 1.3171 0.9652 0.1831 0.028 Uiso 1 1 calc R . .
H15B H 1.4005 0.9038 0.2854 0.028 Uiso 1 1 calc R . .
O16 O 1.2339(2) 0.8378(2) 0.28655(18) 0.0201(4) Uani 1 1 d . . .
C17 C 1.3320(3) 0.6942(3) 0.2584(3) 0.0272(7) Uani 1 1 d . . .
H17A H 1.4135 0.6605 0.2998 0.033 Uiso 1 1 calc R . .
H17B H 1.3730 0.6864 0.1787 0.033 Uiso 1 1 calc R . .
C18 C 1.2338(4) 0.6154(3) 0.2918(3) 0.0255(7) Uani 1 1 d . . .
H18A H 1.2829 0.5179 0.2664 0.031 Uiso 1 1 calc R . .
H18B H 1.2019 0.6142 0.3727 0.031 Uiso 1 1 calc R . .
Sb1 Sb 0.58783(2) 0.72814(2) 0.503039(17) 0.01962(7) Uani 1 1 d . . .
F3 F 0.5771(2) 0.8746(2) 0.58409(19) 0.0344(5) Uani 1 1 d . . .
F4 F 0.6409(2) 0.8169(2) 0.37146(18) 0.0384(5) Uani 1 1 d . . .
F5 F 0.5985(3) 0.5826(2) 0.4199(2) 0.0429(6) Uani 1 1 d . . .
F6 F 0.5315(2) 0.6378(2) 0.63265(18) 0.0340(5) Uani 1 1 d . . .
F7 F 0.7863(2) 0.6335(2) 0.51353(19) 0.0358(5) Uani 1 1 d . . .
F8 F 0.3888(2) 0.8197(2) 0.49282(18) 0.0319(5) Uani 1 1 d . . .
Sb2 Sb 0.64994(2) 0.71118(2) 0.945345(18) 0.02424(7) Uani 1 1 d . . .
F9 F 0.7786(4) 0.5303(3) 0.9674(2) 0.0665(9) Uani 1 1 d . . .
F10 F 0.4979(4) 0.6508(4) 0.9457(3) 0.0706(9) Uani 1 1 d . . .
F11 F 0.5237(3) 0.8923(3) 0.9174(3) 0.0607(8) Uani 1 1 d . . .
F12 F 0.7951(3) 0.7819(3) 0.94337(19) 0.0460(6) Uani 1 1 d . . .
F13 F 0.5952(3) 0.7342(3) 1.09797(19) 0.0464(6) Uani 1 1 d . . .
F14 F 0.7111(3) 0.6851(2) 0.79301(18) 0.0445(6) Uani 1 1 d . . .

loop_
_atom_site_aniso_label
_atom_site_aniso_U_11
_atom_site_aniso_U_22
_atom_site_aniso_U_33
_atom_site_aniso_U_23
_atom_site_aniso_U_13
_atom_site_aniso_U_12
Ti 0.0140(2) 0.0146(2) 0.0149(2) -0.00029(18) -0.00409(18) -0.00484(19)
F1 0.0219(9) 0.0252(10) 0.0185(9) 0.0011(7) -0.0018(7) -0.0074(7)
F2 0.0234(9) 0.0234(9) 0.0174(8) 0.0000(7) -0.0022(7) -0.0103(7)
O1 0.0171(10) 0.0139(10) 0.0253(11) -0.0005(8) -0.0061(8) -0.0039(8)
C2 0.0209(14) 0.0174(15) 0.0296(16) -0.0020(12) -0.0029(12) -0.0076(12)
C3 0.0229(15) 0.0169(15) 0.0341(17) -0.0063(13) -0.0079(13) -0.0071(12)
O4 0.0184(10) 0.0165(10) 0.0285(11) -0.0022(9) -0.0101(9) -0.0052(8)
C5 0.0167(13) 0.0209(15) 0.0268(15) -0.0005(12) -0.0102(12) -0.0050(12)
C6 0.0144(13) 0.0232(16) 0.0278(16) -0.0010(12) -0.0055(11) -0.0053(12)
O7 0.0155(9) 0.0161(10) 0.0226(10) 0.0029(8) -0.0075(8) -0.0063(8)
C8 0.0266(15) 0.0200(15) 0.0204(14) 0.0054(12) -0.0075(12) -0.0090(13)
C9 0.0276(16) 0.0172(15) 0.0318(17) 0.0063(13) -0.0113(13) -0.0076(13)
O10 0.0333(13) 0.0237(12) 0.0319(13) 0.0035(10) -0.0105(10) -0.0148(10)
C11 0.0328(17) 0.0206(16) 0.0324(18) -0.0062(13) -0.0109(14) -0.0071(14)
C12 0.0235(14) 0.0179(15) 0.0201(14) -0.0043(11) -0.0050(12) -0.0053(12)
O13 0.0174(10) 0.0165(10) 0.0214(10) -0.0029(8) -0.0061(8) -0.0056(8)
C14 0.0201(14) 0.0231(16) 0.0292(16) 0.0026(13) -0.0118(12) -0.0112(12)
C15 0.0174(14) 0.0238(16) 0.0305(17) 0.0028(13) -0.0076(12) -0.0091(12)
O16 0.0167(10) 0.0167(10) 0.0275(11) 0.0020(8) -0.0088(8) -0.0052(8)
C17 0.0186(14) 0.0207(16) 0.0392(19) -0.0055(14) -0.0116(13) 0.0002(12)
C18 0.0268(16) 0.0170(15) 0.0314(17) 0.0011(12) -0.0153(13) -0.0022(12)
Sb1 0.01562(10) 0.01887(11) 0.02224(11) 0.00005(8) -0.00402(7) -0.00405(8)
F3 0.0346(11) 0.0286(11) 0.0431(12) -0.0101(9) -0.0092(9) -0.0120(9)
F4 0.0350(11) 0.0424(13) 0.0296(11) 0.0097(9) 0.0008(9) -0.0119(10)
F5 0.0449(13) 0.0320(12) 0.0519(14) -0.0176(11) -0.0127(11) -0.0086(10)
F6 0.0307(10) 0.0360(12) 0.0341(11) 0.0130(9) -0.0080(9) -0.0135(9)
F7 0.0176(9) 0.0371(12) 0.0454(13) 0.0025(10) -0.0078(9) -0.0022(8)
F8 0.0182(9) 0.0374(12) 0.0355(11) 0.0024(9) -0.0083(8) -0.0045(8)
Sb2 0.02589(12) 0.02264(12) 0.02559(12) -0.00181(8) -0.00922(9) -0.00804(9)
F9 0.079(2) 0.0361(14) 0.0439(15) 0.0132(12) -0.0052(14) 0.0152(14)
F10 0.082(2) 0.089(2) 0.080(2) 0.0110(18) -0.0313(18) -0.070(2)
F11 0.0447(15) 0.0324(14) 0.097(2) -0.0024(14) -0.0310(15) 0.0037(11)
F12 0.0367(12) 0.0817(19) 0.0337(12) -0.0071(12) -0.0047(10) -0.0371(13)
F13 0.0404(13) 0.0730(18) 0.0304(12) -0.0186(12) 0.0087(10) -0.0299(13)
F14 0.0843(19) 0.0358(13) 0.0231(10) 0.0008(9) -0.0174(11) -0.0295(13)

loop_
_atom_type_symbol
_atom_type_description
_atom_type_scat_dispersion_real
_atom_type_scat_dispersion_imag
_atom_type_scat_source
C C 0.0033 0.0016 'International Tables Vol C Tables 4.2.6.8 and 6.1.1.4'
H H 0.0000 0.0000 'International Tables Vol C Tables 4.2.6.8 and 6.1.1.4'
O O 0.0106 0.0060 'International Tables Vol C Tables 4.2.6.8 and 6.1.1.4'
F F 0.0171 0.0103 'International Tables Vol C Tables 4.2.6.8 and 6.1.1.4'
Ti Ti 0.2776 0.4457 'International Tables Vol C Tables 4.2.6.8 and 6.1.1.4'
Sb Sb -0.5866 1.5461 'International Tables Vol C Tables 4.2.6.8 and 6.1.1.4'

loop_
_geom_angle_atom_site_label_1
_geom_angle_atom_site_label_2
_geom_angle_atom_site_label_3
_geom_angle
_geom_angle_site_symmetry_1
_geom_angle_site_symmetry_3
_geom_angle_publ_flag
F1 Ti F2 179.87(11) . . ?
F1 Ti O7 87.40(9) . . ?
F2 Ti O7 92.47(9) . . ?
F1 Ti O4 92.09(9) . . ?
F2 Ti O4 87.85(9) . . ?
O7 Ti O4 72.64(8) . . ?
F1 Ti O1 92.89(9) . . ?
F2 Ti O1 87.20(9) . . ?
O7 Ti O1 143.83(9) . . ?
O4 Ti O1 71.21(8) . . ?
F1 Ti O16 85.49(9) . . ?
F2 Ti O16 94.63(9) . . ?
O7 Ti O16 143.31(9) . . ?
O4 Ti O16 143.49(9) . . ?
O1 Ti O16 72.55(8) . . ?
F1 Ti O13 95.09(9) . . ?
F2 Ti O13 84.90(8) . . ?
O7 Ti O13 73.63(8) . . ?
O4 Ti O13 145.10(8) . . ?
O1 Ti O13 142.09(8) . . ?
O16 Ti O13 71.24(8) . . ?
C2 O1 C18 112.6(2) . . ?
C2 O1 Ti 116.61(17) . . ?
C18 O1 Ti 117.58(18) . . ?
O1 C2 C3 103.3(2) . . ?
O1 C2 H2A 111.1 . . ?
C3 C2 H2A 111.1 . . ?
O1 C2 H2B 111.1 . . ?
C3 C2 H2B 111.1 . . ?
H2A C2 H2B 109.1 . . ?
O4 C3 C2 103.7(2) . . ?
O4 C3 H3A 111.0 . . ?
C2 C3 H3A 111.0 . . ?
O4 C3 H3B 111.0 . . ?
C2 C3 H3B 111.0 . . ?
H3A C3 H3B 109.0 . . ?
C5 O4 C3 116.3(2) . . ?
C5 O4 Ti 121.34(18) . . ?
C3 O4 Ti 122.22(17) . . ?
O4 C5 C6 102.3(2) . . ?
O4 C5 H5A 111.3 . . ?
C6 C5 H5A 111.3 . . ?
O4 C5 H5B 111.3 . . ?
C6 C5 H5B 111.3 . . ?
H5A C5 H5B 109.2 . . ?
O7 C6 C5 104.5(2) . . ?
O7 C6 H6A 110.8 . . ?
C5 C6 H6A 110.8 . . ?
O7 C6 H6B 110.8 . . ?
C5 C6 H6B 110.8 . . ?
H6A C6 H6B 108.9 . . ?
C6 O7 C8 114.6(2) . . ?
C6 O7 Ti 114.45(17) . . ?
C8 O7 Ti 125.92(18) . . ?
O7 C8 C9 112.4(3) . . ?
O7 C8 H8A 109.1 . . ?
C9 C8 H8A 109.1 . . ?
O7 C8 H8B 109.1 . . ?
C9 C8 H8B 109.1 . . ?
H8A C8 H8B 107.9 . . ?
O10 C9 C8 112.7(3) . . ?
O10 C9 H9A 109.1 . . ?
C8 C9 H9A 109.1 . . ?
O10 C9 H9B 109.1 . . ?
C8 C9 H9B 109.1 . . ?
H9A C9 H9B 107.8 . . ?
C11 O10 C9 116.3(3) . . ?
O10 C11 C12 114.3(3) . . ?
O10 C11 H11B 108.7 . . ?
C12 C11 H11B 108.7 . . ?
O10 C11 H11A 108.7 . . ?
C12 C11 H11A 108.7 . . ?
H11B C11 H11A 107.6 . . ?
O13 C12 C11 111.1(3) . . ?
O13 C12 H12A 109.4 . . ?
C11 C12 H12A 109.4 . . ?
O13 C12 H12B 109.4 . . ?
C11 C12 H12B 109.4 . . ?
H12A C12 H12B 108.0 . . ?
C14 O13 C12 111.5(2) . . ?
C14 O13 Ti 120.33(18) . . ?
C12 O13 Ti 120.10(17) . . ?
O13 C14 C15 104.9(2) . . ?
O13 C14 H14A 110.8 . . ?
C15 C14 H14A 110.8 . . ?
O13 C14 H14B 110.8 . . ?
C15 C14 H14B 110.8 . . ?
H14A C14 H14B 108.8 . . ?
O16 C15 C14 103.1(2) . . ?
O16 C15 H15A 111.2 . . ?
C14 C15 H15A 111.2 . . ?
O16 C15 H15B 111.2 . . ?
C14 C15 H15B 111.2 . . ?
H15A C15 H15B 109.1 . . ?
C15 O16 C17 114.5(2) . . ?
C15 O16 Ti 112.92(17) . . ?
C17 O16 Ti 117.82(18) . . ?
O16 C17 C18 102.8(3) . . ?
O16 C17 H17A 111.2 . . ?
C18 C17 H17A 111.2 . . ?
O16 C17 H17B 111.2 . . ?
C18 C17 H17B 111.2 . . ?
H17A C17 H17B 109.1 . . ?
O1 C18 C17 103.3(3) . . ?
O1 C18 H18A 111.1 . . ?
C17 C18 H18A 111.1 . . ?
O1 C18 H18B 111.1 . . ?
C17 C18 H18B 111.1 . . ?
H18A C18 H18B 109.1 . . ?
F3 Sb1 F5 179.23(11) . . ?
F3 Sb1 F6 90.49(10) . . ?
F5 Sb1 F6 90.24(11) . . ?
F3 Sb1 F4 90.76(11) . . ?
F5 Sb1 F4 88.50(12) . . ?
F6 Sb1 F4 178.38(10) . . ?
F3 Sb1 F7 90.34(10) . . ?
F5 Sb1 F7 89.89(11) . . ?
F6 Sb1 F7 90.34(10) . . ?
F4 Sb1 F7 90.67(10) . . ?
F3 Sb1 F8 90.48(10) . . ?
F5 Sb1 F8 89.29(10) . . ?
F6 Sb1 F8 89.02(9) . . ?
F4 Sb1 F8 89.95(10) . . ?
F7 Sb1 F8 178.96(10) . . ?
F9 Sb2 F10 91.89(17) . . ?
F9 Sb2 F11 177.79(14) . . ?
F10 Sb2 F11 88.42(15) . . ?
F9 Sb2 F12 91.35(15) . . ?
F10 Sb2 F12 176.76(15) . . ?
F11 Sb2 F12 88.34(13) . . ?
F9 Sb2 F13 89.90(13) . . ?
F10 Sb2 F13 90.71(13) . . ?
F11 Sb2 F13 92.28(14) . . ?
F12 Sb2 F13 89.44(10) . . ?
F9 Sb2 F14 88.71(12) . . ?
F10 Sb2 F14 90.57(14) . . ?
F11 Sb2 F14 89.10(13) . . ?
F12 Sb2 F14 89.35(11) . . ?
F13 Sb2 F14 178.14(12) . . ?

loop_
_geom_bond_atom_site_label_1
_geom_bond_atom_site_label_2
_geom_bond_distance
_geom_bond_site_symmetry_2
_geom_bond_publ_flag
Ti F1 1.7949(18) . ?
Ti F2 1.7978(18) . ?
Ti O7 2.075(2) . ?
Ti O4 2.084(2) . ?
Ti O1 2.091(2) . ?
Ti O16 2.092(2) . ?
Ti O13 2.112(2) . ?
O1 C2 1.456(4) . ?
O1 C18 1.457(4) . ?
C2 C3 1.492(4) . ?
C2 H2A 0.9900 . ?
C2 H2B 0.9900 . ?
C3 O4 1.459(4) . ?
C3 H3A 0.9900 . ?
C3 H3B 0.9900 . ?
O4 C5 1.455(3) . ?
C5 C6 1.500(4) . ?
C5 H5A 0.9900 . ?
C5 H5B 0.9900 . ?
C6 O7 1.461(4) . ?
C6 H6A 0.9900 . ?
C6 H6B 0.9900 . ?
O7 C8 1.475(4) . ?
C8 C9 1.519(5) . ?
C8 H8A 0.9900 . ?
C8 H8B 0.9900 . ?
C9 O10 1.425(4) . ?
C9 H9A 0.9900 . ?
C9 H9B 0.9900 . ?
O10 C11 1.419(4) . ?
C11 C12 1.507(5) . ?
C11 H11B 0.9900 . ?
C11 H11A 0.9900 . ?
C12 O13 1.468(4) . ?
C12 H12A 0.9900 . ?
C12 H12B 0.9900 . ?
O13 C14 1.464(3) . ?
C14 C15 1.490(5) . ?
C14 H14A 0.9900 . ?
C14 H14B 0.9900 . ?
C15 O16 1.460(4) . ?
C15 H15A 0.9900 . ?
C15 H15B 0.9900 . ?
O16 C17 1.463(4) . ?
C17 C18 1.482(5) . ?
C17 H17A 0.9900 . ?
C17 H17B 0.9900 . ?
C18 H18A 0.9900 . ?
C18 H18B 0.9900 . ?
Sb1 F3 1.865(2) . ?
Sb1 F5 1.873(2) . ?
Sb1 F6 1.875(2) . ?
Sb1 F4 1.875(2) . ?
Sb1 F7 1.8809(19) . ?
Sb1 F8 1.8819(19) . ?
Sb2 F9 1.854(2) . ?
Sb2 F10 1.862(3) . ?
Sb2 F11 1.863(2) . ?
Sb2 F12 1.866(2) . ?
Sb2 F13 1.876(2) . ?
Sb2 F14 1.879(2) . ?
